data_1510359
loop_
_publ_author_name
'Popov, A.I.'
'Val'kovskii, M.D.'
'Kiselev, Yu.M.'
'Chumaevskii, N.A.'
'Spirin, S.N.'
'Sokolov, V.B.'

_publ_section_title
;
 Structure of fluoroaurates(V) earth alkali elements
;
_journal_name_full 'Zhurnal Neorganicheskoi Khimii'
_journal_page_first 1970
_journal_page_last 1977
_journal_volume 35
_journal_year 1990
_chemical_formula_sum 'Au2 Ba F12'
_chemical_name_systematic 'Ba (Au F6)2'
_space_group_IT_number 195
_symmetry_space_group_name_Hall 'P 2 2 3'
_symmetry_space_group_name_H-M 'P 2 3'
_cell_angle_alpha 90
_cell_angle_beta 90
_cell_angle_gamma 90
_cell_formula_units_Z 4
_cell_length_a 9.901
_cell_length_b 9.901
_cell_length_c 9.901
_cell_volume 970.593
_citation_journal_id_ASTM ZNOKAQ
_cod_data_source_file gold_434.cif
_cod_data_source_block Au2Ba1F12
_cod_original_cell_volume 970.5931
_cod_original_formula_sum 'Au2 Ba1 F12'
_cod_database_code 1510359

loop_
_symmetry_equiv_pos_as_xyz
x,y,z
-x,-y,z
x,-y,-z
-x,y,-z
z,x,y
-z,-x,y
z,-x,-y
-z,x,-y
y,z,x
y,-z,-x
-y,z,-x
-y,-z,x

loop_
_atom_site_label
_atom_site_type_symbol
_atom_site_fract_x
_atom_site_fract_y
_atom_site_fract_z
_atom_site_occupancy
_atom_site_U_iso_or_equiv
Au1 Au+5 0.252 0.252 0.252 1 0.0
F4 F-1 0.814 0.626 0.626 1 0.0
Ba2 Ba+2 0.5 0 0 1 0.0
F3 F-1 0.689 0.877 0.877 1 0.0
F1 F-1 0.189 0.377 0.377 1 0.0
Au2 Au+5 0.751 0.751 0.751 1 0.0
Ba1 Ba+2 0 0 0 1 0.0
F2 F-1 0.314 0.126 0.126 1 0.0
